data_7208100
loop_
_publ_author_name
'McAdam, C. John'
'Cameron, Scott A.'
'Hanton, Lyall R.'
'Manning, Anthony R.'
'Moratti, Stephen C.'
'Simpson, Jim'

_publ_section_title
;
 Probing CH-\p(alkyne) interactions in a series of ethynylferrocenes
;
_journal_issue 13
_journal_name_full CrystEngComm
_journal_page_first 4369
_journal_paper_doi 10.1039/c2ce25267h
_journal_volume 14
_journal_year 2012
_chemical_formula_moiety 'C34 H24 Fe2'
_chemical_formula_sum 'C34 H24 Fe2'
_chemical_formula_weight 544.23
_chemical_name_systematic
;
?
;
_space_group_IT_number 14
_symmetry_cell_setting monoclinic
_symmetry_space_group_name_Hall '-P 2yn'
_symmetry_space_group_name_H-M 'P 1 21/n 1'
_atom_sites_solution_hydrogens geom
_atom_sites_solution_primary direct
_atom_sites_solution_secondary difmap
_audit_creation_method SHELXL-97
_cell_angle_alpha 90.00
_cell_angle_beta 91.222(5)
_cell_angle_gamma 90.00
_cell_formula_units_Z 4
_cell_length_a 13.639(5)
_cell_length_b 10.538(3)
_cell_length_c 16.393(5)
_cell_measurement_reflns_used 3596
_cell_measurement_temperature 168(2)
_cell_measurement_theta_max 52.232
_cell_measurement_theta_min 4.971
_cell_volume 2355.6(13)
_computing_cell_refinement 'XSCANS (Bruker, 1994)'
_computing_data_collection 'XSCANS (Bruker, 1994)'
_computing_data_reduction 'SHELXTL (Sheldrick, 2008)'
_computing_molecular_graphics
;
SHELXTL (Sheldrick, 2008) and Mercury (Macrae et al., 2008)
;
_computing_publication_material
;
SHELXL-97, enCIFer (Allen et al., 2004), PLATON (Spek, 2009),
;
_computing_structure_refinement 'SHELXL-97 (Sheldrick, 2008)'
_computing_structure_solution 'SHELXS-97 (Sheldrick, 2008)'
_diffrn_ambient_temperature 168(2)
_diffrn_measured_fraction_theta_full 0.993
_diffrn_measured_fraction_theta_max 0.993
_diffrn_measurement_device_type 'CCD area detector Bruker P4'
_diffrn_measurement_method '\w scans'
_diffrn_radiation_monochromator graphite
_diffrn_radiation_source 'fine-focus sealed tube'
_diffrn_radiation_type MoK\a
_diffrn_radiation_wavelength 0.71073
_diffrn_reflns_av_R_equivalents 0.0377
_diffrn_reflns_av_sigmaI/netI 0.0781
_diffrn_reflns_limit_h_max 16
_diffrn_reflns_limit_h_min -17
_diffrn_reflns_limit_k_max 13
_diffrn_reflns_limit_k_min -5
_diffrn_reflns_limit_l_max 19
_diffrn_reflns_limit_l_min -20
_diffrn_reflns_number 18014
_diffrn_reflns_theta_full 26.40
_diffrn_reflns_theta_max 26.40
_diffrn_reflns_theta_min 2.30
_diffrn_standards_number 0
_exptl_absorpt_coefficient_mu 1.254
_exptl_absorpt_correction_T_max 1.0000
_exptl_absorpt_correction_T_min 0.888958
_exptl_absorpt_correction_type multi-scan
_exptl_absorpt_process_details 'SADABS, (Bruker, 1996)'
_exptl_crystal_colour orange
_exptl_crystal_density_diffrn 1.534
_exptl_crystal_density_method 'not measured'
_exptl_crystal_description plate
_exptl_crystal_F_000 1120
_exptl_crystal_size_max 0.42
_exptl_crystal_size_mid 0.29
_exptl_crystal_size_min 0.12
_refine_diff_density_max 0.267
_refine_diff_density_min -0.357
_refine_diff_density_rms 0.054
_refine_ls_extinction_method none
_refine_ls_goodness_of_fit_ref 0.817
_refine_ls_hydrogen_treatment constr
_refine_ls_matrix_type full
_refine_ls_number_parameters 325
_refine_ls_number_reflns 4807
_refine_ls_number_restraints 0
_refine_ls_restrained_S_all 0.817
_refine_ls_R_factor_all 0.0645
_refine_ls_R_factor_gt 0.0287
_refine_ls_shift/su_max 0.002
_refine_ls_shift/su_mean 0.000
_refine_ls_structure_factor_coef Fsqd
_refine_ls_weighting_details 'calc w=1/[\s^2^(Fo^2^)+(0.0190P)^2^] where P=(Fo^2^+2Fc^2^)/3'
_refine_ls_weighting_scheme calc
_refine_ls_wR_factor_gt 0.0484
_refine_ls_wR_factor_ref 0.0515
_reflns_number_gt 2881
_reflns_number_total 4807
_reflns_threshold_expression I>2\s(I)
_cod_data_source_file c2ce25267h.txt
_cod_data_source_block c:\data20~1\js_res~1\js_john\defnapn\defnap
_cod_original_cell_volume 2355.8(13)
_cod_original_sg_symbol_H-M 'P 21/n'
_cod_database_code 7208100

loop_
_symmetry_equiv_pos_as_xyz
'x, y, z'
'-x+1/2, y+1/2, -z+1/2'
'-x, -y, -z'
'x-1/2, -y-1/2, z-1/2'

loop_
_atom_site_label
_atom_site_type_symbol
_atom_site_fract_x
_atom_site_fract_y
_atom_site_fract_z
_atom_site_U_iso_or_equiv
_atom_site_adp_type
_atom_site_occupancy
_atom_site_symmetry_multiplicity
_atom_site_calc_flag
_atom_site_refinement_flags
C1 C 0.78984(17) 0.65753(19) 0.47401(14) 0.0237(6) Uani 1 1 d .
C2 C 0.81523(16) 0.67392(19) 0.55807(14) 0.0259(6) Uani 1 1 d .
H2 H 0.8263 0.6079 0.5967 0.031 Uiso 1 1 calc R
C3 C 0.82113(17) 0.80575(19) 0.57409(16) 0.0303(6) Uani 1 1 d .
H3 H 0.8372 0.8437 0.6252 0.036 Uiso 1 1 calc R
C4 C 0.79911(17) 0.8707(2) 0.50103(15) 0.0316(7) Uani 1 1 d .
H4 H 0.7976 0.9603 0.4947 0.038 Uiso 1 1 calc R
C5 C 0.77954(16) 0.78124(19) 0.43873(14) 0.0284(6) Uani 1 1 d .
H5 H 0.7626 0.7997 0.3835 0.034 Uiso 1 1 calc R
Fe1 Fe 0.68335(2) 0.75868(3) 0.531516(19) 0.02124(9) Uani 1 1 d .
C6 C 0.55465(18) 0.6666(2) 0.50916(16) 0.0343(7) Uani 1 1 d .
H6 H 0.5466 0.5924 0.4769 0.041 Uiso 1 1 calc R
C7 C 0.57518(18) 0.6702(2) 0.59414(16) 0.0316(7) Uani 1 1 d .
H7 H 0.5829 0.5986 0.6289 0.038 Uiso 1 1 calc R
C8 C 0.58217(17) 0.7987(2) 0.61834(15) 0.0289(6) Uani 1 1 d .
H8 H 0.5957 0.8288 0.6720 0.035 Uiso 1 1 calc R
C9 C 0.56539(17) 0.8742(2) 0.54850(15) 0.0290(6) Uani 1 1 d .
H9 H 0.5655 0.9643 0.5469 0.035 Uiso 1 1 calc R
C10 C 0.54827(17) 0.7926(2) 0.48105(15) 0.0323(6) Uani 1 1 d .
H10 H 0.5348 0.8184 0.4264 0.039 Uiso 1 1 calc R
C11 C 0.77854(16) 0.53949(19) 0.43252(13) 0.0243(6) Uani 1 1 d .
C12 C 0.77811(16) 0.44090(19) 0.39820(13) 0.0226(5) Uani 1 1 d .
C13 C 0.99250(16) 0.55251(19) 0.34538(13) 0.0240(6) Uani 1 1 d .
C14 C 0.96455(16) 0.45179(19) 0.32427(13) 0.0221(6) Uani 1 1 d .
C21 C 1.01539(17) 0.67478(18) 0.37919(14) 0.0229(6) Uani 1 1 d .
C22 C 1.04807(16) 0.69824(19) 0.46110(14) 0.0237(6) Uani 1 1 d .
H22 H 1.0618 0.6359 0.5016 0.028 Uiso 1 1 calc R
C23 C 1.05626(17) 0.83032(19) 0.47104(14) 0.0284(6) Uani 1 1 d .
H23 H 1.0761 0.8725 0.5199 0.034 Uiso 1 1 calc R
C24 C 1.03026(17) 0.8901(2) 0.39670(15) 0.0291(6) Uani 1 1 d .
H24 H 1.0296 0.9790 0.3870 0.035 Uiso 1 1 calc R
C25 C 1.00541(16) 0.79468(18) 0.33913(14) 0.0250(6) Uani 1 1 d .
H25 H 0.9857 0.8079 0.2839 0.030 Uiso 1 1 calc R
Fe2 Fe 1.14658(2) 0.77037(3) 0.380644(19) 0.02118(9) Uani 1 1 d .
C26 C 1.24439(18) 0.6683(2) 0.31581(15) 0.0302(6) Uani 1 1 d .
H26 H 1.2302 0.5925 0.2865 0.036 Uiso 1 1 calc R
C27 C 1.27592(18) 0.6759(2) 0.39814(15) 0.0302(6) Uani 1 1 d .
H27 H 1.2869 0.6064 0.4341 0.036 Uiso 1 1 calc R
C28 C 1.28815(17) 0.8050(2) 0.41732(15) 0.0279(6) Uani 1 1 d .
H28 H 1.3089 0.8379 0.4688 0.033 Uiso 1 1 calc R
C29 C 1.26453(16) 0.8773(2) 0.34775(14) 0.0261(6) Uani 1 1 d .
H29 H 1.2664 0.9672 0.3439 0.031 Uiso 1 1 calc R
C30 C 1.23763(17) 0.7927(2) 0.28459(14) 0.0289(6) Uani 1 1 d .
H30 H 1.2183 0.8154 0.2305 0.035 Uiso 1 1 calc R
C31 C 0.77114(17) 0.31766(18) 0.36031(13) 0.0194(6) Uani 1 1 d .
C32 C 0.68550(16) 0.25094(19) 0.37137(12) 0.0257(5) Uani 1 1 d .
H32 H 0.6342 0.2888 0.4013 0.031 Uiso 1 1 calc R
C33 C 0.67238(19) 0.1287(2) 0.33952(14) 0.0319(6) Uani 1 1 d .
H33 H 0.6129 0.0841 0.3479 0.038 Uiso 1 1 calc R
C34 C 0.74525(17) 0.07432(19) 0.29659(14) 0.0288(6) Uani 1 1 d .
H34 H 0.7367 -0.0095 0.2764 0.035 Uiso 1 1 calc R
C35 C 0.90702(18) 0.08218(19) 0.23417(14) 0.0275(6) Uani 1 1 d .
H35 H 0.8965 -0.0007 0.2130 0.033 Uiso 1 1 calc R
C36 C 0.99215(18) 0.1430(2) 0.21851(14) 0.0310(6) Uani 1 1 d .
H36 H 1.0409 0.1027 0.1870 0.037 Uiso 1 1 calc R
C37 C 1.00770(16) 0.26556(19) 0.24910(13) 0.0255(5) Uani 1 1 d .
H37 H 1.0671 0.3081 0.2372 0.031 Uiso 1 1 calc R
C38 C 0.93962(17) 0.32617(18) 0.29577(13) 0.0196(5) Uani 1 1 d .
C39 C 0.84843(15) 0.26428(18) 0.31375(12) 0.0173(5) Uani 1 1 d .
C40 C 0.83368(17) 0.13928(19) 0.28118(13) 0.0208(6) Uani 1 1 d .

loop_
_atom_site_aniso_label
_atom_site_aniso_U_11
_atom_site_aniso_U_22
_atom_site_aniso_U_33
_atom_site_aniso_U_23
_atom_site_aniso_U_13
_atom_site_aniso_U_12
C1 0.0207(16) 0.0220(12) 0.0287(16) -0.0034(11) 0.0061(13) 0.0002(10)
C2 0.0210(16) 0.0258(12) 0.0308(16) -0.0032(11) 0.0009(13) 0.0020(10)
C3 0.0200(16) 0.0311(13) 0.0400(18) -0.0137(12) 0.0036(13) -0.0042(11)
C4 0.0264(17) 0.0179(12) 0.0510(19) -0.0039(12) 0.0120(14) -0.0049(11)
C5 0.0264(15) 0.0290(13) 0.0302(16) 0.0041(11) 0.0116(12) -0.0003(11)
Fe1 0.0196(2) 0.01832(16) 0.0259(2) -0.00116(15) 0.00276(15) -0.00044(16)
C6 0.0203(17) 0.0336(15) 0.0491(19) -0.0120(13) 0.0047(14) -0.0075(11)
C7 0.0235(17) 0.0282(14) 0.0435(19) 0.0084(12) 0.0108(14) -0.0041(11)
C8 0.0183(16) 0.0383(14) 0.0302(16) -0.0013(11) 0.0047(13) 0.0055(11)
C9 0.0251(17) 0.0248(12) 0.0370(17) -0.0036(12) 0.0002(14) 0.0063(11)
C10 0.0250(17) 0.0424(15) 0.0294(16) 0.0011(12) -0.0037(13) 0.0042(12)
C11 0.0209(15) 0.0276(13) 0.0246(15) 0.0029(11) 0.0064(12) 0.0030(10)
C12 0.0190(15) 0.0263(12) 0.0225(15) 0.0023(10) 0.0022(11) 0.0039(10)
C13 0.0199(15) 0.0260(12) 0.0263(15) 0.0029(10) 0.0020(12) 0.0006(10)
C14 0.0195(15) 0.0231(12) 0.0237(15) 0.0037(10) 0.0040(12) 0.0006(10)
C21 0.0172(15) 0.0245(12) 0.0273(16) -0.0054(11) 0.0050(12) -0.0040(10)
C22 0.0218(16) 0.0267(12) 0.0229(15) 0.0011(10) 0.0036(12) -0.0054(10)
C23 0.0249(17) 0.0320(13) 0.0288(16) -0.0101(11) 0.0104(13) -0.0059(11)
C24 0.0255(17) 0.0203(12) 0.0419(18) -0.0025(11) 0.0068(14) 0.0008(11)
C25 0.0215(15) 0.0259(12) 0.0274(15) 0.0033(10) 0.0005(12) 0.0008(10)
Fe2 0.0190(2) 0.02135(17) 0.0233(2) -0.00188(15) 0.00436(16) -0.00361(16)
C26 0.0250(17) 0.0313(13) 0.0346(17) -0.0126(12) 0.0078(14) -0.0021(11)
C27 0.0250(17) 0.0274(13) 0.0384(18) 0.0051(12) 0.0053(14) 0.0016(11)
C28 0.0197(16) 0.0378(14) 0.0262(16) -0.0035(11) 0.0017(12) -0.0060(11)
C29 0.0211(16) 0.0262(12) 0.0312(16) 0.0005(11) 0.0064(13) -0.0073(11)
C30 0.0213(16) 0.0436(15) 0.0220(15) -0.0013(11) 0.0074(12) -0.0058(12)
C31 0.0250(16) 0.0192(11) 0.0140(13) -0.0022(9) 0.0006(11) 0.0008(10)
C32 0.0244(14) 0.0303(13) 0.0226(14) -0.0023(11) 0.0051(11) 0.0013(11)
C33 0.0276(17) 0.0356(14) 0.0327(17) -0.0031(12) 0.0048(14) -0.0123(12)
C34 0.0334(17) 0.0230(12) 0.0299(16) -0.0032(11) -0.0005(13) -0.0086(11)
C35 0.0332(17) 0.0207(12) 0.0286(16) -0.0080(10) 0.0001(13) 0.0021(11)
C36 0.0281(17) 0.0319(13) 0.0333(17) -0.0066(12) 0.0080(13) 0.0062(11)
C37 0.0210(14) 0.0286(13) 0.0271(14) -0.0001(11) 0.0046(11) -0.0050(11)
C38 0.0212(15) 0.0186(11) 0.0188(14) -0.0014(9) -0.0024(12) 0.0015(10)
C39 0.0170(13) 0.0201(11) 0.0147(13) 0.0011(10) -0.0016(10) 0.0002(10)
C40 0.0249(15) 0.0204(12) 0.0171(14) -0.0021(10) -0.0011(12) 0.0016(10)

loop_
_atom_type_symbol
_atom_type_description
_atom_type_scat_dispersion_real
_atom_type_scat_dispersion_imag
_atom_type_scat_source
C C 0.0033 0.0016 'International Tables Vol C Tables 4.2.6.8 and 6.1.1.4'
H H 0.0000 0.0000 'International Tables Vol C Tables 4.2.6.8 and 6.1.1.4'
Fe Fe 0.3463 0.8444 'International Tables Vol C Tables 4.2.6.8 and 6.1.1.4'

loop_
_geom_angle_atom_site_label_1
_geom_angle_atom_site_label_2
_geom_angle_atom_site_label_3
_geom_angle
C2 C1 C11 126.1(2)
C2 C1 C5 107.47(19)
C11 C1 C5 126.4(2)
C2 C1 Fe1 69.61(13)
C11 C1 Fe1 127.14(17)
C5 C1 Fe1 69.36(13)
C3 C2 C1 108.1(2)
C3 C2 Fe1 69.97(13)
C1 C2 Fe1 69.68(13)
C3 C2 H2 126.0
C1 C2 H2 126.0
Fe1 C2 H2 126.0
C4 C3 C2 108.0(2)
C4 C3 Fe1 69.55(14)
C2 C3 Fe1 69.61(13)
C4 C3 H3 126.0
C2 C3 H3 126.0
Fe1 C3 H3 126.4
C3 C4 C5 108.93(19)
C3 C4 Fe1 70.26(14)
C5 C4 Fe1 69.85(13)
C3 C4 H4 125.5
C5 C4 H4 125.5
Fe1 C4 H4 125.9
C4 C5 C1 107.5(2)
C4 C5 Fe1 69.74(14)
C1 C5 Fe1 69.66(13)
C4 C5 H5 126.3
C1 C5 H5 126.3
Fe1 C5 H5 125.9
C6 Fe1 C10 40.49(9)
C6 Fe1 C7 40.67(9)
C10 Fe1 C7 68.08(10)
C6 Fe1 C9 68.22(10)
C10 Fe1 C9 40.66(8)
C7 Fe1 C9 67.88(9)
C6 Fe1 C4 154.33(11)
C10 Fe1 C4 119.80(10)
C7 Fe1 C4 163.39(10)
C9 Fe1 C4 107.71(9)
C6 Fe1 C5 119.15(10)
C10 Fe1 C5 105.49(10)
C7 Fe1 C5 155.51(9)
C9 Fe1 C5 123.54(9)
C4 Fe1 C5 40.42(8)
C6 Fe1 C2 125.58(9)
C10 Fe1 C2 161.26(9)
C7 Fe1 C2 109.58(10)
C9 Fe1 C2 157.35(9)
C4 Fe1 C2 67.91(9)
C5 Fe1 C2 68.52(9)
C6 Fe1 C8 68.37(10)
C10 Fe1 C8 68.20(10)
C7 Fe1 C8 40.47(8)
C9 Fe1 C8 40.30(8)
C4 Fe1 C8 125.94(9)
C5 Fe1 C8 161.14(8)
C2 Fe1 C8 122.99(10)
C6 Fe1 C1 106.68(9)
C10 Fe1 C1 123.31(10)
C7 Fe1 C1 121.42(9)
C9 Fe1 C1 160.41(10)
C4 Fe1 C1 68.20(9)
C5 Fe1 C1 40.97(8)
C2 Fe1 C1 40.71(8)
C8 Fe1 C1 157.31(9)
C6 Fe1 C3 163.39(10)
C10 Fe1 C3 155.59(9)
C7 Fe1 C3 127.31(10)
C9 Fe1 C3 121.89(9)
C4 Fe1 C3 40.19(8)
C5 Fe1 C3 68.11(10)
C2 Fe1 C3 40.42(8)
C8 Fe1 C3 109.86(10)
C1 Fe1 C3 68.21(9)
C10 C6 C7 107.9(2)
C10 C6 Fe1 69.87(14)
C7 C6 Fe1 69.99(14)
C10 C6 H6 126.1
C7 C6 H6 126.1
Fe1 C6 H6 125.6
C8 C7 C6 108.2(2)
C8 C7 Fe1 70.02(14)
C6 C7 Fe1 69.34(14)
C8 C7 H7 125.9
C6 C7 H7 125.9
Fe1 C7 H7 126.3
C9 C8 C7 107.7(2)
C9 C8 Fe1 69.62(13)
C7 C8 Fe1 69.51(14)
C9 C8 H8 126.2
C7 C8 H8 126.2
Fe1 C8 H8 126.3
C8 C9 C10 108.2(2)
C8 C9 Fe1 70.08(13)
C10 C9 Fe1 69.43(13)
C8 C9 H9 125.9
C10 C9 H9 125.9
Fe1 C9 H9 126.2
C6 C10 C9 108.0(2)
C6 C10 Fe1 69.64(14)
C9 C10 Fe1 69.91(13)
C6 C10 H10 126.0
C9 C10 H10 126.0
Fe1 C10 H10 126.0
C12 C11 C1 174.1(3)
C11 C12 C31 175.4(2)
C14 C13 C21 171.8(3)
C13 C14 C38 174.6(2)
C22 C21 C25 107.69(18)
C22 C21 C13 125.5(2)
C25 C21 C13 126.8(2)
C22 C21 Fe2 69.48(13)
C25 C21 Fe2 69.27(13)
C13 C21 Fe2 128.88(17)
C23 C22 C21 107.64(19)
C23 C22 Fe2 69.86(13)
C21 C22 Fe2 69.79(13)
C23 C22 H22 126.2
C21 C22 H22 126.2
Fe2 C22 H22 125.7
C22 C23 C24 108.9(2)
C22 C23 Fe2 70.01(13)
C24 C23 Fe2 69.92(13)
C22 C23 H23 125.5
C24 C23 H23 125.5
Fe2 C23 H23 126.1
C23 C24 C25 108.10(19)
C23 C24 Fe2 69.79(13)
C25 C24 Fe2 69.62(13)
C23 C24 H24 126.0
C25 C24 H24 126.0
Fe2 C24 H24 126.2
C24 C25 C21 107.63(19)
C24 C25 Fe2 69.92(13)
C21 C25 Fe2 69.91(13)
C24 C25 H25 126.2
C21 C25 H25 126.2
Fe2 C25 H25 125.6
C26 Fe2 C30 40.50(8)
C26 Fe2 C27 40.52(9)
C30 Fe2 C27 68.04(10)
C26 Fe2 C28 67.76(9)
C30 Fe2 C28 67.63(10)
C27 Fe2 C28 40.28(8)
C26 Fe2 C25 121.10(10)
C30 Fe2 C25 108.25(10)
C27 Fe2 C25 155.93(9)
C28 Fe2 C25 162.37(8)
C26 Fe2 C29 67.97(9)
C30 Fe2 C29 40.36(8)
C27 Fe2 C29 67.89(9)
C28 Fe2 C29 40.14(8)
C25 Fe2 C29 125.70(9)
C26 Fe2 C23 162.59(9)
C30 Fe2 C23 155.37(9)
C27 Fe2 C23 125.49(10)
C28 Fe2 C23 108.14(9)
C25 Fe2 C23 67.99(9)
C29 Fe2 C23 120.63(9)
C26 Fe2 C24 155.84(10)
C30 Fe2 C24 120.94(9)
C27 Fe2 C24 162.19(10)
C28 Fe2 C24 125.57(9)
C25 Fe2 C24 40.46(8)
C29 Fe2 C24 108.05(9)
C23 Fe2 C24 40.29(8)
C26 Fe2 C22 125.97(9)
C30 Fe2 C22 163.36(8)
C27 Fe2 C22 107.77(9)
C28 Fe2 C22 120.36(9)
C25 Fe2 C22 68.59(9)
C29 Fe2 C22 154.70(9)
C23 Fe2 C22 40.14(8)
C24 Fe2 C22 68.01(9)
C26 Fe2 C21 108.42(9)
C30 Fe2 C21 126.33(9)
C27 Fe2 C21 120.85(9)
C28 Fe2 C21 155.39(9)
C25 Fe2 C21 40.83(8)
C29 Fe2 C21 163.18(9)
C23 Fe2 C21 67.79(9)
C24 Fe2 C21 68.08(9)
C22 Fe2 C21 40.73(8)
C30 C26 C27 108.1(2)
C30 C26 Fe2 70.07(13)
C27 C26 Fe2 70.10(14)
C30 C26 H26 125.9
C27 C26 H26 125.9
Fe2 C26 H26 125.5
C28 C27 C26 107.5(2)
C28 C27 Fe2 69.95(14)
C26 C27 Fe2 69.38(14)
C28 C27 H27 126.2
C26 C27 H27 126.2
Fe2 C27 H27 126.0
C29 C28 C27 108.6(2)
C29 C28 Fe2 70.05(13)
C27 C28 Fe2 69.77(14)
C29 C28 H28 125.7
C27 C28 H28 125.7
Fe2 C28 H28 126.1
C28 C29 C30 107.77(19)
C28 C29 Fe2 69.82(13)
C30 C29 Fe2 69.58(13)
C28 C29 H29 126.1
C30 C29 H29 126.1
Fe2 C29 H29 126.1
C26 C30 C29 107.9(2)
C26 C30 Fe2 69.43(14)
C29 C30 Fe2 70.06(13)
C26 C30 H30 126.0
C29 C30 H30 126.0
Fe2 C30 H30 126.0
C32 C31 C39 120.40(19)
C32 C31 C12 116.8(2)
C39 C31 C12 122.8(2)
C31 C32 C33 121.5(2)
C31 C32 H32 119.3
C33 C32 H32 119.3
C34 C33 C32 119.5(2)
C34 C33 H33 120.2
C32 C33 H33 120.2
C33 C34 C40 121.7(2)
C33 C34 H34 119.2
C40 C34 H34 119.2
C36 C35 C40 121.5(2)
C36 C35 H35 119.3
C40 C35 H35 119.3
C35 C36 C37 119.5(2)
C35 C36 H36 120.3
C37 C36 H36 120.3
C38 C37 C36 122.0(2)
C38 C37 H37 119.0
C36 C37 H37 119.0
C37 C38 C39 120.03(19)
C37 C38 C14 116.7(2)
C39 C38 C14 123.2(2)
C31 C39 C40 117.45(19)
C31 C39 C38 125.50(19)
C40 C39 C38 117.04(19)
C35 C40 C34 120.6(2)
C35 C40 C39 120.0(2)
C34 C40 C39 119.4(2)

loop_
_geom_bond_atom_site_label_1
_geom_bond_atom_site_label_2
_geom_bond_distance
C1 C2 1.424(3)
C1 C11 1.425(3)
C1 C5 1.432(3)
C1 Fe1 2.048(2)
C2 C3 1.416(3)
C2 Fe1 2.047(2)
C2 H2 0.9500
C3 C4 1.407(3)
C3 Fe1 2.052(2)
C3 H3 0.9500
C4 C5 1.412(3)
C4 Fe1 2.042(2)
C4 H4 0.9500
C5 Fe1 2.044(2)
C5 H5 0.9500
Fe1 C6 2.032(2)
Fe1 C10 2.035(2)
Fe1 C7 2.041(2)
Fe1 C9 2.041(2)
Fe1 C8 2.047(2)
C6 C10 1.407(3)
C6 C7 1.415(3)
C6 H6 0.9500
C7 C8 1.414(3)
C7 H7 0.9500
C8 C9 1.409(3)
C8 H8 0.9500
C9 C10 1.416(3)
C9 H9 0.9500
C10 H10 0.9500
C11 C12 1.182(3)
C12 C31 1.442(3)
C13 C14 1.177(3)
C13 C21 1.434(3)
C14 C38 1.442(3)
C21 C22 1.427(3)
C21 C25 1.429(3)
C21 Fe2 2.053(2)
C22 C23 1.406(3)
C22 Fe2 2.049(2)
C22 H22 0.9500
C23 C24 1.411(3)
C23 Fe2 2.047(2)
C23 H23 0.9500
C24 C25 1.416(3)
C24 Fe2 2.049(2)
C24 H24 0.9500
C25 Fe2 2.045(2)
C25 H25 0.9500
Fe2 C26 2.031(2)
Fe2 C30 2.040(2)
Fe2 C27 2.041(2)
Fe2 C28 2.043(2)
Fe2 C29 2.046(2)
C26 C30 1.409(3)
C26 C27 1.410(3)
C26 H26 0.9500
C27 C28 1.406(3)
C27 H27 0.9500
C28 C29 1.403(3)
C28 H28 0.9500
C29 C30 1.409(3)
C29 H29 0.9500
C30 H30 0.9500
C31 C32 1.379(3)
C31 C39 1.430(3)
C32 C33 1.400(3)
C32 H32 0.9500
C33 C34 1.357(3)
C33 H33 0.9500
C34 C40 1.414(3)
C34 H34 0.9500
C35 C36 1.355(3)
C35 C40 1.410(3)
C35 H35 0.9500
C36 C37 1.400(3)
C36 H36 0.9500
C37 C38 1.373(3)
C37 H37 0.9500
C38 C39 1.441(3)
C39 C40 1.434(3)
